data_1563569
loop_
_publ_author_name
'Gribanov, Alexander'
'Grytsiv, Andriy'
'Rogl, Peter'
'Seropegin, Yurii'
'Giester, Gerald'

_publ_section_title
;
 X-ray structural study of intermetallic alloys RT2Si and RTSi2 (R=rare
 earth, T=noble metal)
;
_journal_issue 6
_journal_name_full 'Journal of Solid State Chemistry'
_journal_page_first 1278
_journal_page_last 1289
_journal_paper_doi 10.1016/j.jssc.2010.03.038
_journal_volume 183
_journal_year 2010
_chemical_formula_sum 'Eu2 Os3 Si5'
_chemical_formula_weight 1014.97
_space_group_IT_number 128
_space_group_name_Hall '-P 4 2n'
_space_group_name_H-M_alt 'P 4/m n c'
_symmetry_cell_setting tetragonal
_symmetry_space_group_name_H-M 'P 4/m n c'
_atom_sites_solution_primary direct
_atom_sites_solution_secondary difmap
_audit_creation_method SHELXL-97
_cell_angle_alpha 90.00
_cell_angle_beta 90.00
_cell_angle_gamma 90.00
_cell_formula_units_Z 4
_cell_length_a 10.7276(2)
_cell_length_b 10.7276(2)
_cell_length_c 5.76150(10)
_cell_measurement_temperature 293(2)
_cell_volume 663.04(2)
_computing_structure_refinement 'SHELXL-97 (Sheldrick, 1997)'
_computing_structure_solution 'SHELXS-97 (Sheldrick, 1990)'
_diffrn_ambient_temperature 293(2)
_diffrn_measured_fraction_theta_full 1.000
_diffrn_measured_fraction_theta_max 1.000
_diffrn_radiation_monochromator graphite
_diffrn_radiation_source 'fine-focus sealed tube'
_diffrn_radiation_type MoK\a
_diffrn_radiation_wavelength 0.71069
_diffrn_reflns_av_R_equivalents 0.0231
_diffrn_reflns_av_sigmaI/netI 0.0194
_diffrn_reflns_limit_h_max 17
_diffrn_reflns_limit_h_min -17
_diffrn_reflns_limit_k_max 12
_diffrn_reflns_limit_k_min -12
_diffrn_reflns_limit_l_max 8
_diffrn_reflns_limit_l_min -9
_diffrn_reflns_number 2852
_diffrn_reflns_theta_full 36.26
_diffrn_reflns_theta_max 36.26
_diffrn_reflns_theta_min 2.69
_exptl_absorpt_coefficient_mu 76.707
_exptl_absorpt_correction_T_max 0.2068
_exptl_absorpt_correction_T_min 0.2068
_exptl_crystal_density_diffrn 10.168
_exptl_crystal_density_method 'not measured'
_exptl_crystal_F_000 1696
_exptl_crystal_size_max 0.03
_exptl_crystal_size_mid 0.03
_exptl_crystal_size_min 0.03
_refine_diff_density_max 5.892
_refine_diff_density_min -4.580
_refine_diff_density_rms 0.846
_refine_ls_extinction_coef 0.00213(11)
_refine_ls_extinction_expression Fc^*^=kFc[1+0.001xFc^2^\l^3^/sin(2\q)]^-1/4^
_refine_ls_extinction_method SHELXL
_refine_ls_goodness_of_fit_ref 1.485
_refine_ls_matrix_type full
_refine_ls_number_parameters 26
_refine_ls_number_reflns 867
_refine_ls_number_restraints 0
_refine_ls_restrained_S_all 1.485
_refine_ls_R_factor_all 0.0350
_refine_ls_R_factor_gt 0.0337
_refine_ls_shift/su_max 0.214
_refine_ls_shift/su_mean 0.008
_refine_ls_structure_factor_coef Fsqd
_refine_ls_weighting_details 'calc w=1/[\s^2^(Fo^2^)+(0.0000P)^2^+64.4977P] where P=(Fo^2^+2Fc^2^)/3'
_refine_ls_weighting_scheme calc
_refine_ls_wR_factor_gt 0.0775
_refine_ls_wR_factor_ref 0.0779
_reflns_number_gt 849
_reflns_number_total 867
_reflns_threshold_expression >2sigma(I)
_cod_data_source_file JSSC-2010-183-1278.cif
_cod_data_source_block eu2os3si5
_cod_original_sg_symbol_H-M P4/mnc
_cod_database_code 1563569

loop_
_symmetry_equiv_pos_as_xyz
'x, y, z'
'-x, -y, z'
'-y, x, z'
'y, -x, z'
'-x+1/2, y+1/2, -z+1/2'
'x+1/2, -y+1/2, -z+1/2'
'y+1/2, x+1/2, -z+1/2'
'-y+1/2, -x+1/2, -z+1/2'
'-x, -y, -z'
'x, y, -z'
'y, -x, -z'
'-y, x, -z'
'x-1/2, -y-1/2, z-1/2'
'-x-1/2, y-1/2, z-1/2'
'-y-1/2, -x-1/2, z-1/2'
'y-1/2, x-1/2, z-1/2'

loop_
_atom_site_label
_atom_site_type_symbol
_atom_site_fract_x
_atom_site_fract_y
_atom_site_fract_z
_atom_site_U_iso_or_equiv
_atom_site_adp_type
_atom_site_occupancy
_atom_site_symmetry_multiplicity
_atom_site_calc_flag
_atom_site_refinement_flags
_atom_site_disorder_assembly
_atom_site_disorder_group
Eu1 Eu 0.26540(6) 0.42662(7) 0.0000 0.00458(15) Uani 1 2 d S . .
Os1 Os 0.0000 0.5000 0.2500 0.00187(15) Uani 1 4 d S . .
Os2 Os 0.14739(5) 0.12602(5) 0.0000 0.00299(13) Uani 1 2 d S . .
Si1 Si 0.0000 0.0000 0.2378(10) 0.0034(8) Uiso 1 4 d S . .
Si2 Si 0.0251(4) 0.3203(4) 0.0000 0.0017(6) Uiso 1 2 d S . .
Si3 Si 0.3352(5) 0.1805(5) 0.2238(11) 0.0037(9) Uiso 0.50 1 d P . .

loop_
_atom_site_aniso_label
_atom_site_aniso_U_11
_atom_site_aniso_U_22
_atom_site_aniso_U_33
_atom_site_aniso_U_23
_atom_site_aniso_U_13
_atom_site_aniso_U_12
Eu1 0.0026(3) 0.0088(3) 0.0023(3) 0.000 0.000 0.0005(2)
Os1 0.00280(18) 0.00280(18) 0.0000(3) 0.000 0.000 0.0004(2)
Os2 0.0029(2) 0.0028(2) 0.0033(2) 0.000 0.000 0.00025(15)

loop_
_atom_type_symbol
_atom_type_description
_atom_type_scat_dispersion_real
_atom_type_scat_dispersion_imag
_atom_type_scat_source
Eu Eu -0.1578 3.6682 'International Tables Vol C Tables 4.2.6.8 and 6.1.1.4'
Os Os -1.2165 7.6030 'International Tables Vol C Tables 4.2.6.8 and 6.1.1.4'
Si Si 0.0817 0.0704 'International Tables Vol C Tables 4.2.6.8 and 6.1.1.4'

loop_
_geom_angle_atom_site_label_1
_geom_angle_atom_site_label_2
_geom_angle_atom_site_label_3
_geom_angle
_geom_angle_site_symmetry_1
_geom_angle_site_symmetry_3
Si2 Eu1 Si3 93.83(12) . 4_565
Si2 Eu1 Si3 93.83(12) . 11_565
Si3 Eu1 Si3 50.9(3) 4_565 11_565
Si2 Eu1 Si3 82.74(14) . 10
Si3 Eu1 Si3 176.57(17) 4_565 10
Si3 Eu1 Si3 129.3(2) 11_565 10
Si2 Eu1 Si3 82.74(14) . .
Si3 Eu1 Si3 129.3(2) 4_565 .
Si3 Eu1 Si3 176.57(17) 11_565 .
Si3 Eu1 Si3 50.3(2) 10 .
Si2 Eu1 Si1 149.55(9) . 5
Si3 Eu1 Si1 79.48(12) 4_565 5
Si3 Eu1 Si1 104.14(10) 11_565 5
Si3 Eu1 Si1 103.44(11) 10 5
Si3 Eu1 Si1 79.02(13) . 5
Si2 Eu1 Si1 149.55(9) . 13_665
Si3 Eu1 Si1 104.14(10) 4_565 13_665
Si3 Eu1 Si1 79.48(12) 11_565 13_665
Si3 Eu1 Si1 79.02(13) 10 13_665
Si3 Eu1 Si1 103.44(11) . 13_665
Si1 Eu1 Si1 59.62(19) 5 13_665
Si2 Eu1 Si2 78.13(9) . 15_665
Si3 Eu1 Si2 99.71(15) 4_565 15_665
Si3 Eu1 Si2 50.37(14) 11_565 15_665
Si3 Eu1 Si2 79.73(13) 10 15_665
Si3 Eu1 Si2 128.35(15) . 15_665
Si1 Eu1 Si2 132.16(12) 5 15_665
Si1 Eu1 Si2 74.79(12) 13_665 15_665
Si2 Eu1 Si2 78.13(9) . 15_666
Si3 Eu1 Si2 50.37(14) 4_565 15_666
Si3 Eu1 Si2 99.71(15) 11_565 15_666
Si3 Eu1 Si2 128.35(15) 10 15_666
Si3 Eu1 Si2 79.73(13) . 15_666
Si1 Eu1 Si2 74.79(12) 5 15_666
Si1 Eu1 Si2 132.16(12) 13_665 15_666
Si2 Eu1 Si2 139.76(14) 15_665 15_666
Si2 Eu1 Os2 103.41(3) . 15_666
Si3 Eu1 Os2 86.27(13) 4_565 15_666
Si3 Eu1 Os2 134.95(12) 11_565 15_666
Si3 Eu1 Os2 94.40(11) 10 15_666
Si3 Eu1 Os2 46.59(13) . 15_666
Si1 Eu1 Os2 46.91(9) 5 15_666
Si1 Eu1 Os2 102.12(9) 13_665 15_666
Si2 Eu1 Os2 173.75(7) 15_665 15_666
Si2 Eu1 Os2 46.15(7) 15_666 15_666
Si2 Eu1 Os2 103.41(3) . 15_665
Si3 Eu1 Os2 134.95(12) 4_565 15_665
Si3 Eu1 Os2 86.27(13) 11_565 15_665
Si3 Eu1 Os2 46.59(13) 10 15_665
Si3 Eu1 Os2 94.40(11) . 15_665
Si1 Eu1 Os2 102.12(9) 5 15_665
Si1 Eu1 Os2 46.91(8) 13_665 15_665
Si2 Eu1 Os2 46.15(7) 15_665 15_665
Si2 Eu1 Os2 173.75(7) 15_666 15_665
Os2 Eu1 Os2 127.85(3) 15_666 15_665
Si2 Eu1 Si3 79.36(13) . 15_665
Si3 Eu1 Si3 172.08(9) 4_565 15_665
Si3 Eu1 Si3 125.02(3) 11_565 15_665
Si3 Eu1 Si3 5.34(15) 10 15_665
Si3 Eu1 Si3 54.33(7) . 15_665
Si1 Eu1 Si3 108.45(10) 5 15_665
Si1 Eu1 Si3 80.45(13) 13_665 15_665
Si2 Eu1 Si3 75.06(12) 15_665 15_665
Si2 Eu1 Si3 130.78(14) 15_666 15_665
Os2 Eu1 Si3 99.17(10) 15_666 15_665
Os2 Eu1 Si3 44.60(12) 15_665 15_665
Si2 Os1 Si2 100.20(16) . 15_666
Si2 Os1 Si2 122.04(17) . 7_455
Si2 Os1 Si2 107.00(11) 15_666 7_455
Si2 Os1 Si2 107.00(11) . 9_565
Si2 Os1 Si2 122.04(17) 15_666 9_565
Si2 Os1 Si2 100.20(16) 7_455 9_565
Si2 Os1 Si3 123.12(15) . 5
Si2 Os1 Si3 60.78(18) 15_666 5
Si2 Os1 Si3 114.83(15) 7_455 5
Si2 Os1 Si3 61.43(17) 9_565 5
Si2 Os1 Si3 60.78(18) . 3
Si2 Os1 Si3 123.12(15) 15_666 3
Si2 Os1 Si3 61.43(17) 7_455 3
Si2 Os1 Si3 114.83(15) 9_565 3
Si3 Os1 Si3 174.8(3) 5 3
Si2 Os1 Si3 61.43(17) . 6_455
Si2 Os1 Si3 114.83(15) 15_666 6_455
Si2 Os1 Si3 60.78(18) 7_455 6_455
Si2 Os1 Si3 123.12(15) 9_565 6_455
Si3 Os1 Si3 173.4(3) 5 6_455
Si3 Os1 Si3 8.4(2) 3 6_455
Si2 Os1 Si3 114.83(15) . 4_565
Si2 Os1 Si3 61.43(17) 15_666 4_565
Si2 Os1 Si3 123.12(15) 7_455 4_565
Si2 Os1 Si3 60.78(18) 9_565 4_565
Si3 Os1 Si3 8.4(2) 5 4_565
Si3 Os1 Si3 173.4(3) 3 4_565
Si3 Os1 Si3 174.8(3) 6_455 4_565
Si2 Os1 Os1 126.50(6) . 9_566
Si2 Os1 Os1 53.50(6) 15_666 9_566
Si2 Os1 Os1 53.50(6) 7_455 9_566
Si2 Os1 Os1 126.50(6) 9_565 9_566
Si3 Os1 Os1 86.71(14) 5 9_566
Si3 Os1 Os1 93.29(14) 3 9_566
Si3 Os1 Os1 86.71(14) 6_455 9_566
Si3 Os1 Os1 93.29(14) 4_565 9_566
Si2 Os1 Os1 53.50(6) . 9_565
Si2 Os1 Os1 126.50(6) 15_666 9_565
Si2 Os1 Os1 126.50(6) 7_455 9_565
Si2 Os1 Os1 53.50(6) 9_565 9_565
Si3 Os1 Os1 93.29(14) 5 9_565
Si3 Os1 Os1 86.71(14) 3 9_565
Si3 Os1 Os1 93.29(14) 6_455 9_565
Si3 Os1 Os1 86.71(14) 4_565 9_565
Os1 Os1 Os1 180.0 9_566 9_565
Si2 Os1 Eu1 91.50(8) . 9_565
Si2 Os1 Eu1 167.69(7) 15_666 9_565
Si2 Os1 Eu1 62.90(6) 7_455 9_565
Si2 Os1 Eu1 56.80(9) 9_565 9_565
Si3 Os1 Eu1 115.57(15) 5 9_565
Si3 Os1 Eu1 59.82(12) 3 9_565
Si3 Os1 Eu1 67.58(12) 6_455 9_565
Si3 Os1 Eu1 116.90(15) 4_565 9_565
Os1 Os1 Eu1 115.994(5) 9_566 9_565
Os1 Os1 Eu1 64.006(5) 9_565 9_565
Si2 Os1 Eu1 167.69(7) . 7_455
Si2 Os1 Eu1 91.50(8) 15_666 7_455
Si2 Os1 Eu1 56.80(9) 7_455 7_455
Si2 Os1 Eu1 62.90(6) 9_565 7_455
Si3 Os1 Eu1 59.82(12) 5 7_455
Si3 Os1 Eu1 115.57(15) 3 7_455
Si3 Os1 Eu1 116.90(15) 6_455 7_455
Si3 Os1 Eu1 67.58(12) 4_565 7_455
Os1 Os1 Eu1 64.006(5) 9_566 7_455
Os1 Os1 Eu1 115.994(5) 9_565 7_455
Eu1 Os1 Eu1 77.12(2) 9_565 7_455
Si3 Os2 Si3 63.2(3) . 10
Si3 Os2 Si2 103.60(14) . .
Si3 Os2 Si2 103.60(14) 10 .
Si3 Os2 Si2 62.61(14) . 11
Si3 Os2 Si2 62.61(14) 10 11
Si2 Os2 Si2 163.34(11) . 11
Si3 Os2 Si3 8.9(3) . 8
Si3 Os2 Si3 71.70(7) 10 8
Si2 Os2 Si3 104.81(14) . 8
Si2 Os2 Si3 63.15(13) 11 8
Si3 Os2 Si3 71.70(7) . 15_665
Si3 Os2 Si3 8.9(3) 10 15_665
Si2 Os2 Si3 104.81(14) . 15_665
Si2 Os2 Si3 63.15(13) 11 15_665
Si3 Os2 Si3 80.1(3) 8 15_665
Si3 Os2 Si1 159.42(12) . 9
Si3 Os2 Si1 111.11(16) 10 9
Si2 Os2 Si1 96.95(8) . 9
Si2 Os2 Si1 96.95(8) 11 9
Si3 Os2 Si1 156.81(13) 8 9
Si3 Os2 Si1 102.20(16) 15_665 9
Si3 Os2 Si1 111.11(16) . .
Si3 Os2 Si1 159.42(12) 10 .
Si2 Os2 Si1 96.95(8) . .
Si2 Os2 Si1 96.95(8) 11 .
Si3 Os2 Si1 102.20(16) 8 .
Si3 Os2 Si1 156.81(13) 15_665 .
Si1 Os2 Si1 66.7(2) 9 .
Si3 Os2 Os2 107.48(12) . 11
Si3 Os2 Os2 107.48(12) 10 11
Si2 Os2 Os2 143.33(9) . 11
Si2 Os2 Os2 53.33(9) 11 11
Si3 Os2 Os2 103.05(12) 8 11
Si3 Os2 Os2 103.05(12) 15_665 11
Si1 Os2 Os2 53.80(5) 9 11
Si1 Os2 Os2 53.80(5) . 11
Si3 Os2 Os2 142.86(12) . 3
Si3 Os2 Os2 142.86(12) 10 3
Si2 Os2 Os2 53.33(9) . 3
Si2 Os2 Os2 143.33(9) 11 3
Si3 Os2 Os2 137.00(12) 8 3
Si3 Os2 Os2 137.00(12) 15_665 3
Si1 Os2 Os2 53.80(5) 9 3
Si1 Os2 Os2 53.80(5) . 3
Os2 Os2 Os2 90.0 11 3
Si3 Os2 Eu1 69.27(13) . 15_666
Si3 Os2 Eu1 125.93(13) 10 15_666
Si2 Os2 Eu1 63.944(14) . 15_666
Si2 Os2 Eu1 115.176(18) 11 15_666
Si3 Os2 Eu1 62.99(12) 8 15_666
Si3 Os2 Eu1 134.57(13) 15_665 15_666
Si1 Os2 Eu1 122.27(10) 9 15_666
Si1 Os2 Eu1 63.00(10) . 15_666
Os2 Os2 Eu1 110.047(14) 11 15_666
Os2 Os2 Eu1 74.031(18) 3 15_666
Si3 Os2 Eu1 125.93(13) . 15_665
Si3 Os2 Eu1 69.27(13) 10 15_665
Si2 Os2 Eu1 63.944(14) . 15_665
Si2 Os2 Eu1 115.176(18) 11 15_665
Si3 Os2 Eu1 134.57(13) 8 15_665
Si3 Os2 Eu1 62.99(12) 15_665 15_665
Si1 Os2 Eu1 63.00(10) 9 15_665
Si1 Os2 Eu1 122.27(10) . 15_665
Os2 Os2 Eu1 110.047(14) 11 15_665
Os2 Os2 Eu1 74.031(18) 3 15_665
Eu1 Os2 Eu1 127.85(3) 15_666 15_665
Os2 Si1 Os2 72.39(11) 9 11
Os2 Si1 Os2 113.3(2) 9 .
Os2 Si1 Os2 72.39(11) 11 .
Os2 Si1 Os2 72.39(11) 9 3
Os2 Si1 Os2 113.3(2) 11 3
Os2 Si1 Os2 72.39(11) . 3
Os2 Si1 Si1 56.63(11) 9 9
Os2 Si1 Si1 56.63(11) 11 9
Os2 Si1 Si1 56.63(11) . 9
Os2 Si1 Si1 56.63(11) 3 9
Os2 Si1 Eu1 152.53(3) 9 15_666
Os2 Si1 Eu1 131.19(2) 11 15_666
Os2 Si1 Eu1 70.096(18) . 15_666
Os2 Si1 Eu1 83.588(17) 3 15_666
Si1 Si1 Eu1 119.81(10) 9 15_666
Os2 Si1 Eu1 131.19(2) 9 5_545
Os2 Si1 Eu1 70.096(18) 11 5_545
Os2 Si1 Eu1 83.588(17) . 5_545
Os2 Si1 Eu1 152.53(3) 3 5_545
Si1 Si1 Eu1 119.81(10) 9 5_545
Eu1 Si1 Eu1 75.69(9) 15_666 5_545
Os2 Si1 Eu1 83.588(17) 9 13_566
Os2 Si1 Eu1 152.53(3) 11 13_566
Os2 Si1 Eu1 131.19(2) . 13_566
Os2 Si1 Eu1 70.096(18) 3 13_566
Si1 Si1 Eu1 119.81(10) 9 13_566
Eu1 Si1 Eu1 75.69(9) 15_666 13_566
Eu1 Si1 Eu1 120.38(19) 5_545 13_566
Os2 Si1 Eu1 70.096(18) 9 7_445
Os2 Si1 Eu1 83.588(17) 11 7_445
Os2 Si1 Eu1 152.53(3) . 7_445
Os2 Si1 Eu1 131.19(2) 3 7_445
Si1 Si1 Eu1 119.81(10) 9 7_445
Eu1 Si1 Eu1 120.38(19) 15_666 7_445
Eu1 Si1 Eu1 75.69(9) 5_545 7_445
Eu1 Si1 Eu1 75.69(9) 13_566 7_445
Os1 Si2 Os1 73.00(11) . 9_565
Os1 Si2 Os2 137.13(10) . .
Os1 Si2 Os2 137.13(10) 9_565 .
Os1 Si2 Os2 121.77(12) . 3
Os1 Si2 Os2 121.77(12) 9_565 3
Os2 Si2 Os2 73.34(11) . 3
Os1 Si2 Si3 98.88(18) . 12
Os1 Si2 Si3 63.57(14) 9_565 12
Os2 Si2 Si3 120.80(18) . 12
Os2 Si2 Si3 58.69(15) 3 12
Os1 Si2 Si3 63.57(14) . 3
Os1 Si2 Si3 98.88(18) 9_565 3
Os2 Si2 Si3 120.80(18) . 3
Os2 Si2 Si3 58.69(15) 3 3
Si3 Si2 Si3 60.5(3) 12 3
Os1 Si2 Si3 106.34(19) . 13_565
Os1 Si2 Si3 63.19(14) 9_565 13_565
Os2 Si2 Si3 114.65(18) . 13_565
Os2 Si2 Si3 58.60(15) 3 13_565
Si3 Si2 Si3 8.6(2) 12 13_565
Si3 Si2 Si3 68.38(13) 3 13_565
Os1 Si2 Si3 63.19(14) . 6_455
Os1 Si2 Si3 106.34(19) 9_565 6_455
Os2 Si2 Si3 114.65(18) . 6_455
Os2 Si2 Si3 58.60(15) 3 6_455
Si3 Si2 Si3 68.38(13) 12 6_455
Si3 Si2 Si3 8.6(2) 3 6_455
Si3 Si2 Si3 76.0(3) 13_565 6_455
Os1 Si2 Eu1 77.26(10) . .
Os1 Si2 Eu1 77.26(10) 9_565 .
Os2 Si2 Eu1 81.67(11) . .
Os2 Si2 Eu1 155.01(17) 3 .
Si3 Si2 Eu1 139.69(16) 12 .
Si3 Si2 Eu1 139.69(16) 3 .
Si3 Si2 Eu1 136.22(15) 13_565 .
Si3 Si2 Eu1 136.22(15) 6_455 .
Os1 Si2 Eu1 144.67(13) . 15_665
Os1 Si2 Eu1 72.47(2) 9_565 15_665
Os2 Si2 Eu1 69.90(7) . 15_665
Os2 Si2 Eu1 83.43(8) 3 15_665
Si3 Si2 Eu1 72.01(13) 12 15_665
Si3 Si2 Eu1 129.60(17) 3 15_665
Si3 Si2 Eu1 63.52(12) 13_565 15_665
Si3 Si2 Eu1 135.26(18) 6_455 15_665
Eu1 Si2 Eu1 88.09(8) . 15_665
Os1 Si2 Eu1 72.47(2) . 15_666
Os1 Si2 Eu1 144.67(13) 9_565 15_666
Os2 Si2 Eu1 69.90(7) . 15_666
Os2 Si2 Eu1 83.43(8) 3 15_666
Si3 Si2 Eu1 129.60(17) 12 15_666
Si3 Si2 Eu1 72.01(13) 3 15_666
Si3 Si2 Eu1 135.26(18) 13_565 15_666
Si3 Si2 Eu1 63.52(12) 6_455 15_666
Eu1 Si2 Eu1 88.09(8) . 15_666
Eu1 Si2 Eu1 139.76(14) 15_665 15_666
Si3 Si3 Os2 87.0(19) 8 .
Si3 Si3 Os2 84.1(19) 8 15_666
Os2 Si3 Os2 130.7(2) . 15_666
Si3 Si3 Si2 89.4(17) 8 11
Os2 Si3 Si2 58.70(18) . 11
Os2 Si3 Si2 168.0(3) 15_666 11
Si3 Si3 Si3 142(2) 8 10
Os2 Si3 Si3 58.42(13) . 10
Os2 Si3 Si3 130.05(12) 15_666 10
Si2 Si3 Si3 59.74(13) 11 10
Si3 Si3 Si2 82.0(17) 8 13_666
Os2 Si3 Si2 165.1(3) . 13_666
Os2 Si3 Si2 58.25(17) 15_666 13_666
Si2 Si3 Si2 110.9(2) 11 13_666
Si3 Si3 Si2 128.00(13) 10 13_666
Si3 Si3 Os1 85.80(12) 8 3_655
Os2 Si3 Os1 113.9(2) . 3_655
Os2 Si3 Os1 113.6(2) 15_666 3_655
Si2 Si3 Os1 55.66(13) 11 3_655
Si3 Si3 Os1 93.29(13) 10 3_655
Si2 Si3 Os1 55.38(13) 13_666 3_655
Si3 Si3 Eu1 147.5(15) 8 3_655
Os2 Si3 Eu1 122.9(2) . 3_655
Os2 Si3 Eu1 84.65(19) 15_666 3_655
Si2 Si3 Eu1 95.63(18) 11 3_655
Si3 Si3 Eu1 64.57(13) 10 3_655
Si2 Si3 Eu1 66.11(15) 13_666 3_655
Os1 Si3 Eu1 71.08(12) 3_655 3_655
Si3 Si3 Eu1 127.4(2) 8 .
Os2 Si3 Eu1 77.40(14) . .
Os2 Si3 Eu1 70.43(13) 15_666 .
Si2 Si3 Eu1 121.4(2) 11 .
Si3 Si3 Eu1 64.83(12) 10 .
Si2 Si3 Eu1 117.3(2) 13_666 .
Os1 Si3 Eu1 146.4(2) 3_655 .
Eu1 Si3 Eu1 76.32(13) 3_655 .
Si3 Si3 Eu1 47.3(2) 8 15_666
Os2 Si3 Eu1 66.13(12) . 15_666
Os2 Si3 Eu1 72.53(13) 15_666 15_666
Si2 Si3 Eu1 110.1(2) 11 15_666
Si3 Si3 Eu1 119.02(11) 10 15_666
Si2 Si3 Eu1 112.1(2) 13_666 15_666
Os1 Si3 Eu1 132.77(19) 3_655 15_666
Eu1 Si3 Eu1 152.0(2) 3_655 15_666
Eu1 Si3 Eu1 80.83(11) . 15_666
Si3 Si3 Eu1 29.0(14) 8 5_545
Os2 Si3 Eu1 77.94(16) . 5_545
Os2 Si3 Eu1 110.9(2) 15_666 5_545
Si2 Si3 Eu1 61.08(13) 11 5_545
Si3 Si3 Eu1 118.51(12) 10 5_545
Si2 Si3 Eu1 87.63(17) 13_666 5_545
Os1 Si3 Eu1 65.68(11) 3_655 5_545
Eu1 Si3 Eu1 136.73(16) 3_655 5_545
Eu1 Si3 Eu1 146.54(18) . 5_545
Eu1 Si3 Eu1 68.64(11) 15_666 5_545

loop_
_geom_bond_atom_site_label_1
_geom_bond_atom_site_label_2
_geom_bond_distance
_geom_bond_site_symmetry_2
Eu1 Si2 2.819(4) .
Eu1 Si3 3.003(6) 4_565
Eu1 Si3 3.003(6) 11_565
Eu1 Si3 3.032(5) 10
Eu1 Si3 3.032(5) .
Eu1 Si1 3.039(3) 5
Eu1 Si1 3.039(3) 13_665
Eu1 Si2 3.0680(14) 15_665
Eu1 Si2 3.0680(14) 15_666
Eu1 Os2 3.2072(4) 15_666
Eu1 Os2 3.2072(4) 15_665
Eu1 Si3 3.280(5) 15_665
Os1 Si2 2.421(3) .
Os1 Si2 2.421(3) 15_666
Os1 Si2 2.421(3) 7_455
Os1 Si2 2.421(3) 9_565
Os1 Si3 2.626(5) 5
Os1 Si3 2.626(5) 3
Os1 Si3 2.626(5) 6_455
Os1 Si3 2.626(5) 4_565
Os1 Os1 2.8808 9_566
Os1 Os1 2.8807 9_565
Os1 Eu1 3.2864(6) 9_565
Os1 Eu1 3.2864(6) 7_455
Os2 Si3 2.463(7) .
Os2 Si3 2.463(7) 10
Os2 Si2 2.463(4) .
Os2 Si2 2.463(4) 11
Os2 Si3 2.473(7) 8
Os2 Si3 2.473(7) 15_665
Os2 Si1 2.491(3) 9
Os2 Si1 2.491(3) .
Os2 Os2 2.9420(7) 11
Os2 Os2 2.9420(7) 3
Os2 Eu1 3.2072(4) 15_666
Os2 Eu1 3.2072(4) 15_665
Si1 Os2 2.491(3) 9
Si1 Os2 2.491(3) 11
Si1 Os2 2.491(3) 3
Si1 Si1 2.740(12) 9
Si1 Eu1 3.039(3) 15_666
Si1 Eu1 3.039(3) 5_545
Si1 Eu1 3.039(3) 13_566
Si1 Eu1 3.039(3) 7_445
Si2 Os1 2.421(3) 9_565
Si2 Os2 2.463(4) 3
Si2 Si3 2.560(7) 12
Si2 Si3 2.560(7) 3
Si2 Si3 2.584(7) 13_565
Si2 Si3 2.584(7) 6_455
Si2 Eu1 3.0680(14) 15_665
Si2 Eu1 3.0680(14) 15_666
Si3 Si3 0.384(11) 8
Si3 Os2 2.473(7) 15_666
Si3 Si2 2.560(7) 11
Si3 Si3 2.579(12) 10
Si3 Si2 2.584(7) 13_666
Si3 Os1 2.626(5) 3_655
Si3 Eu1 3.003(6) 3_655
Si3 Eu1 3.280(5) 15_666
Si3 Eu1 3.334(6) 5_545
